data_7216914
loop_
_publ_author_name
'Opris, Dorina'
'Grosu, Ion'
'Toupet, Lo\"ic'
'Pl\'e, G\'erard'
'Terec, Anamaria'
'Mager, Sorin'
'Muntean, Luminita'

_publ_section_title
;
 Synthesis and stereochemistry of new tetraspiro-1,3-dioxanes
;
_journal_issue 19
_journal_name_full 'Journal of the Chemical Society, Perkin Transactions 1'
_journal_page_first 2413
_journal_paper_doi 10.1039/b104604g
_journal_year 2001
_chemical_formula_sum 'C22 H36 O4'
_chemical_formula_weight 364.51
_chemical_name_systematic
;
?
;
_space_group_IT_number 15
_symmetry_cell_setting monoclinic
_symmetry_space_group_name_Hall '-C 2yc'
_symmetry_space_group_name_H-M 'C 1 2/c 1'
_atom_sites_solution_hydrogens geom
_atom_sites_solution_primary direct
_atom_sites_solution_secondary difmap
_audit_creation_method SHELXL-97
_cell_angle_alpha 90.00
_cell_angle_beta 103.47(2)
_cell_angle_gamma 90.00
_cell_formula_units_Z 4
_cell_length_a 22.773(9)
_cell_length_b 6.899(4)
_cell_length_c 13.080(2)
_cell_measurement_temperature 293(2)
_cell_volume 1998.5(14)
_computing_structure_refinement 'SHELXL-97 (Sheldrick, 1997)'
_computing_structure_solution 'SHELXS-97 (Sheldrick, 1990)'
_diffrn_ambient_temperature 293(2)
_diffrn_measured_fraction_theta_full 1.000
_diffrn_measured_fraction_theta_max 1.000
_diffrn_radiation_monochromator graphite
_diffrn_radiation_source 'fine-focus sealed tube'
_diffrn_radiation_type MoK\a
_diffrn_radiation_wavelength 0.71069
_diffrn_reflns_av_R_equivalents 0.0078
_diffrn_reflns_av_sigmaI/netI 0.0418
_diffrn_reflns_limit_h_max 28
_diffrn_reflns_limit_h_min -28
_diffrn_reflns_limit_k_max 8
_diffrn_reflns_limit_k_min 0
_diffrn_reflns_limit_l_max 16
_diffrn_reflns_limit_l_min 0
_diffrn_reflns_number 2277
_diffrn_reflns_theta_full 26.99
_diffrn_reflns_theta_max 26.99
_diffrn_reflns_theta_min 1.84
_exptl_absorpt_coefficient_mu 0.081
_exptl_crystal_colour colourless
_exptl_crystal_density_diffrn 1.212
_exptl_crystal_density_method 'not measured'
_exptl_crystal_F_000 800
_exptl_crystal_size_max 0.42
_exptl_crystal_size_mid 0.32
_exptl_crystal_size_min 0.30
_refine_diff_density_max 0.327
_refine_diff_density_min -0.319
_refine_diff_density_rms 0.046
_refine_ls_extinction_coef 0.0037(12)
_refine_ls_extinction_expression Fc^*^====kFc[1+0.001xFc^2^\l^3^/sin(2\q)]^-1/4^
_refine_ls_extinction_method SHELXL
_refine_ls_goodness_of_fit_ref 1.054
_refine_ls_hydrogen_treatment mixed
_refine_ls_matrix_type full
_refine_ls_number_parameters 134
_refine_ls_number_reflns 2176
_refine_ls_number_restraints 0
_refine_ls_restrained_S_all 1.054
_refine_ls_R_factor_all 0.1564
_refine_ls_R_factor_gt 0.0741
_refine_ls_shift/su_max 0.001
_refine_ls_shift/su_mean 0.000
_refine_ls_structure_factor_coef Fsqd
_refine_ls_weighting_details 'calc w====1/[\s^2^(Fo^2^)+(0.0842P)^2^+3.2030P] where P====(Fo^2^+2Fc^2^)/3'
_refine_ls_weighting_scheme calc
_refine_ls_wR_factor_gt 0.1915
_refine_ls_wR_factor_ref 0.2321
_reflns_number_gt 1142
_reflns_number_total 2176
_reflns_threshold_expression >2sigma(I)
_cod_data_source_file b104604g.txt
_cod_data_source_block grocc
_cod_depositor_comments
;
The following automatic conversions were performed:
'_atom_site_symetry_multiplicity' tag replaced with
'_atom_site_symmetry_multiplicity'.

Automatic conversion script
Id: cif_correct_tags 1440 2010-10-19 06:21:57Z saulius 

The following automatic conversions were performed:

'_symmetry_cell_setting' value 'Monoclinic' changed to 'monoclinic'
according to
/usr/data/users/saulius/automatic-downloads/retrospective/RSC/lib/dictionaries/cif_core.dic
dictionary named 'cif_core.dic' version 2.4.2 from 2011-04-26.

Automatic conversion script
Id: cif_fix_values 2281 2013-09-26 08:29:07Z andrius 
;
_cod_original_cell_volume 1998.4(14)
_cod_original_sg_symbol_H-M C2/c
_cod_database_code 7216914

loop_
_symmetry_equiv_pos_as_xyz
'x, y, z'
'-x, y, -z+1/2'
'x+1/2, y+1/2, z'
'-x+1/2, y+1/2, -z+1/2'
'-x, -y, -z'
'x, -y, z-1/2'
'-x+1/2, -y+1/2, -z'
'x+1/2, -y+1/2, z-1/2'

loop_
_atom_site_label
_atom_site_type_symbol
_atom_site_fract_x
_atom_site_fract_y
_atom_site_fract_z
_atom_site_U_iso_or_equiv
_atom_site_adp_type
_atom_site_occupancy
_atom_site_symmetry_multiplicity
_atom_site_calc_flag
_atom_site_refinement_flags
_atom_site_disorder_group
O1 O 0.08013(9) 0.2292(4) 0.23724(17) 0.0635(7) Uani 1 1 d . .
O2 O 0.15027(11) 0.4060(4) 0.17316(17) 0.0669(8) Uani 1 1 d . .
C1 C 0.0247(3) 0.5680(9) 0.1024(4) 0.163(3) Uani 1 1 d . .
H1A H -0.0056 0.5344 0.1406 0.195 Uiso 1 1 calc R .
H1B H 0.0583 0.6250 0.1528 0.195 Uiso 1 1 calc R .
C2A C -0.0023(4) 0.2999(11) -0.0364(5) 0.053(3) Uani 0.524(17) 1 d P 1
H2A1 H 0.0165 0.2025 -0.0719 0.064 Uiso 0.61(8) 1 calc PR 1
H2A2 H -0.0347 0.2376 -0.0120 0.064 Uiso 0.61(6) 1 calc PR 1
C2B C 0.0305(4) 0.3768(15) -0.0628(5) 0.054(4) Uani 0.465(17) 1 d P 2
H2B1 H 0.0579 0.4620 -0.0880 0.065 Uiso 0.48(6) 1 calc PR 2
H2B2 H 0.0360 0.2467 -0.0871 0.065 Uiso 0.40(8) 1 calc PR 2
C3 C 0.0472(2) 0.3788(8) 0.0639(3) 0.113(2) Uani 1 1 d . .
C4 C 0.04127(17) 0.2101(7) 0.1348(4) 0.0953(17) Uani 1 1 d . .
H4A H -0.0002 0.2013 0.1411 0.114 Uiso 1 1 calc R .
H4B H 0.0509 0.0909 0.1029 0.114 Uiso 1 1 calc R .
C5 C 0.1142(2) 0.3956(7) 0.0678(3) 0.1003(17) Uani 1 1 d . .
H5A H 0.1267 0.2843 0.0329 0.120 Uiso 1 1 calc R .
H5B H 0.1211 0.5108 0.0298 0.120 Uiso 1 1 calc R .
C6 C 0.14190(13) 0.2470(5) 0.2369(2) 0.0460(7) Uani 1 1 d . .
C7 C 0.16782(15) 0.0599(5) 0.2041(3) 0.0596(9) Uani 1 1 d . .
H7A H 0.2090 0.0820 0.1985 0.072 Uiso 1 1 calc R .
H7B H 0.1443 0.0203 0.1356 0.072 Uiso 1 1 calc R .
C8 C 0.16691(18) -0.1010(6) 0.2835(4) 0.0785(12) Uani 1 1 d . .
H8A H 0.1254 -0.1334 0.2830 0.094 Uiso 1 1 calc R .
H8B H 0.1860 -0.2159 0.2633 0.094 Uiso 1 1 calc R .
C9 C 0.19965(18) -0.0403(6) 0.3938(3) 0.0849(13) Uani 1 1 d . .
H9A H 0.1969 -0.1433 0.4429 0.102 Uiso 1 1 calc R .
H9B H 0.2420 -0.0189 0.3959 0.102 Uiso 1 1 calc R .
C10 C 0.17246(17) 0.1430(6) 0.4260(3) 0.0699(11) Uani 1 1 d . .
H10A H 0.1952 0.1832 0.4949 0.084 Uiso 1 1 calc R .
H10B H 0.1312 0.1181 0.4304 0.084 Uiso 1 1 calc R .
C11 C 0.17318(15) 0.3040(5) 0.3473(2) 0.0548(9) Uani 1 1 d . .
H11A H 0.1535 0.4175 0.3676 0.066 Uiso 1 1 calc R .
H11B H 0.2147 0.3383 0.3491 0.066 Uiso 1 1 calc R .

loop_
_atom_site_aniso_label
_atom_site_aniso_U_11
_atom_site_aniso_U_22
_atom_site_aniso_U_33
_atom_site_aniso_U_23
_atom_site_aniso_U_13
_atom_site_aniso_U_12
O1 0.0421(12) 0.0847(18) 0.0619(14) -0.0119(13) 0.0087(10) 0.0064(12)
O2 0.0879(17) 0.0646(16) 0.0508(13) 0.0164(12) 0.0215(12) 0.0114(13)
C1 0.184(6) 0.165(6) 0.086(3) -0.072(4) -0.076(4) 0.126(5)
C2A 0.060(5) 0.056(5) 0.044(4) -0.002(3) 0.014(3) -0.001(4)
C2B 0.053(5) 0.074(6) 0.035(4) -0.011(4) 0.009(3) 0.000(4)
C3 0.133(4) 0.116(4) 0.061(2) -0.031(3) -0.038(3) 0.080(3)
C4 0.052(2) 0.122(4) 0.093(3) -0.046(3) -0.021(2) 0.028(2)
C5 0.163(5) 0.094(3) 0.042(2) 0.019(2) 0.019(2) 0.053(3)
C6 0.0416(15) 0.0537(19) 0.0443(15) 0.0046(14) 0.0130(12) 0.0038(14)
C7 0.0573(19) 0.061(2) 0.064(2) -0.0042(17) 0.0221(16) 0.0092(16)
C8 0.075(2) 0.052(2) 0.115(3) 0.007(2) 0.035(2) 0.0113(19)
C9 0.073(3) 0.085(3) 0.095(3) 0.043(3) 0.016(2) 0.013(2)
C10 0.066(2) 0.089(3) 0.0515(19) 0.018(2) 0.0072(16) -0.003(2)
C11 0.0511(17) 0.063(2) 0.0483(18) 0.0023(16) 0.0067(14) -0.0023(16)

loop_
_atom_type_symbol
_atom_type_description
_atom_type_scat_dispersion_real
_atom_type_scat_dispersion_imag
_atom_type_scat_source
C C 0.0033 0.0016 'International Tables Vol C Tables 4.2.6.8 and 6.1.1.4'
H H 0.0000 0.0000 'International Tables Vol C Tables 4.2.6.8 and 6.1.1.4'
O O 0.0106 0.0060 'International Tables Vol C Tables 4.2.6.8 and 6.1.1.4'

loop_
_geom_angle_atom_site_label_1
_geom_angle_atom_site_label_2
_geom_angle_atom_site_label_3
_geom_angle
_geom_angle_site_symmetry_1
_geom_angle_site_symmetry_3
C6 O1 C4 113.9(3) . .
C6 O2 C5 113.7(3) . .
C2A C1 C2B 47.5(5) 5_565 5_565
C2A C1 C3 120.0(5) 5_565 .
C2B C1 C3 119.1(6) 5_565 .
C2A C1 H1A 107.3 5_565 .
C2B C1 H1A 62.4 5_565 .
C3 C1 H1A 107.3 . .
C2A C1 H1B 107.3 5_565 .
C2B C1 H1B 133.5 5_565 .
C3 C1 H1B 107.3 . .
H1A C1 H1B 106.9 . .
C1 C2A C3 113.7(6) 5_565 .
C1 C2A H2A1 108.8 5_565 .
C3 C2A H2A1 108.8 . .
C1 C2A H2A2 108.8 5_565 .
C3 C2A H2A2 108.8 . .
H2A1 C2A H2A2 107.7 . .
C1 C2B C3 112.4(6) 5_565 .
C1 C2B H2B1 109.1 5_565 .
C3 C2B H2B1 109.1 . .
C1 C2B H2B2 109.1 5_565 .
C3 C2B H2B2 109.1 . .
H2B1 C2B H2B2 107.8 . .
C4 C3 C5 105.7(3) . .
C4 C3 C1 111.8(5) . .
C5 C3 C1 109.5(5) . .
C4 C3 C2A 95.4(5) . .
C5 C3 C2A 123.9(5) . .
C1 C3 C2A 109.4(4) . .
C4 C3 C2B 126.2(5) . .
C5 C3 C2B 91.7(5) . .
C1 C3 C2B 109.2(4) . .
C2A C3 C2B 37.5(4) . .
O1 C4 C3 112.3(4) . .
O1 C4 H4A 109.1 . .
C3 C4 H4A 109.1 . .
O1 C4 H4B 109.1 . .
C3 C4 H4B 109.1 . .
H4A C4 H4B 107.9 . .
O2 C5 C3 112.5(3) . .
O2 C5 H5A 109.1 . .
C3 C5 H5A 109.1 . .
O2 C5 H5B 109.1 . .
C3 C5 H5B 109.1 . .
H5A C5 H5B 107.8 . .
O1 C6 O2 109.9(2) . .
O1 C6 C11 105.6(2) . .
O2 C6 C11 105.3(3) . .
O1 C6 C7 112.2(3) . .
O2 C6 C7 112.1(2) . .
C11 C6 C7 111.3(3) . .
C6 C7 C8 111.0(3) . .
C6 C7 H7A 109.4 . .
C8 C7 H7A 109.4 . .
C6 C7 H7B 109.4 . .
C8 C7 H7B 109.4 . .
H7A C7 H7B 108.0 . .
C9 C8 C7 111.4(3) . .
C9 C8 H8A 109.4 . .
C7 C8 H8A 109.4 . .
C9 C8 H8B 109.4 . .
C7 C8 H8B 109.4 . .
H8A C8 H8B 108.0 . .
C10 C9 C8 110.7(3) . .
C10 C9 H9A 109.5 . .
C8 C9 H9A 109.5 . .
C10 C9 H9B 109.5 . .
C8 C9 H9B 109.5 . .
H9A C9 H9B 108.1 . .
C9 C10 C11 110.7(3) . .
C9 C10 H10A 109.5 . .
C11 C10 H10A 109.5 . .
C9 C10 H10B 109.5 . .
C11 C10 H10B 109.5 . .
H10A C10 H10B 108.1 . .
C6 C11 C10 112.5(3) . .
C6 C11 H11A 109.1 . .
C10 C11 H11A 109.1 . .
C6 C11 H11B 109.1 . .
C10 C11 H11B 109.1 . .
H11A C11 H11B 107.8 . .

loop_
_geom_bond_atom_site_label_1
_geom_bond_atom_site_label_2
_geom_bond_distance
_geom_bond_site_symmetry_2
O1 C6 1.413(3) .
O1 C4 1.430(4) .
O2 C6 1.417(4) .
O2 C5 1.432(4) .
C1 C2A 1.277(8) 5_565
C1 C2B 1.299(9) 5_565
C1 C3 1.529(6) .
C1 H1A 0.9700 .
C1 H1B 0.9700 .
C2A C1 1.277(8) 5_565
C2A C3 1.612(7) .
C2A H2A1 0.9700 .
C2A H2A2 0.9700 .
C2B C1 1.299(9) 5_565
C2B C3 1.612(8) .
C2B H2B1 0.9700 .
C2B H2B2 0.9700 .
C3 C4 1.513(7) .
C3 C5 1.520(7) .
C4 H4A 0.9700 .
C4 H4B 0.9700 .
C5 H5A 0.9700 .
C5 H5B 0.9700 .
C6 C11 1.506(4) .
C6 C7 1.523(4) .
C7 C8 1.524(5) .
C7 H7A 0.9700 .
C7 H7B 0.9700 .
C8 C9 1.520(6) .
C8 H8A 0.9700 .
C8 H8B 0.9700 .
C9 C10 1.510(6) .
C9 H9A 0.9700 .
C9 H9B 0.9700 .
C10 C11 1.517(5) .
C10 H10A 0.9700 .
C10 H10B 0.9700 .
C11 H11A 0.9700 .
C11 H11B 0.9700 .

loop_
_geom_torsion_atom_site_label_1
_geom_torsion_atom_site_label_2
_geom_torsion_atom_site_label_3
_geom_torsion_atom_site_label_4
_geom_torsion
_geom_torsion_site_symmetry_1
C2A C1 C3 C4 -150.3(7) 5_565
C2B C1 C3 C4 -95.2(8) 5_565
C2A C1 C3 C5 93.0(8) 5_565
C2B C1 C3 C5 148.1(8) 5_565
C2A C1 C3 C2A -45.9(12) 5_565
C2B C1 C3 C2A 9.2(11) 5_565
C2A C1 C3 C2B -6.1(11) 5_565
C2B C1 C3 C2B 49.0(12) 5_565
C1 C2A C3 C4 158.2(7) 5_565
C1 C2A C3 C5 -88.8(8) 5_565
C1 C2A C3 C1 42.8(11) 5_565
C1 C2A C3 C2B -53.6(7) 5_565
C1 C2B C3 C4 92.2(8) 5_565
C1 C2B C3 C5 -156.9(8) 5_565
C1 C2B C3 C1 -45.6(11) 5_565
C1 C2B C3 C2A 51.6(7) 5_565
C6 O1 C4 C3 -57.6(4) .
C5 C3 C4 O1 52.8(4) .
C1 C3 C4 O1 -66.3(5) .
C2A C3 C4 O1 -179.7(4) .
C2B C3 C4 O1 156.9(5) .
C6 O2 C5 C3 56.7(5) .
C4 C3 C5 O2 -52.5(5) .
C1 C3 C5 O2 68.0(5) .
C2A C3 C5 O2 -160.4(5) .
C2B C3 C5 O2 179.1(5) .
C4 O1 C6 O2 56.1(4) .
C4 O1 C6 C11 169.2(3) .
C4 O1 C6 C7 -69.3(4) .
C5 O2 C6 O1 -55.6(4) .
C5 O2 C6 C11 -168.9(3) .
C5 O2 C6 C7 69.9(4) .
O1 C6 C7 C8 -64.5(4) .
O2 C6 C7 C8 171.3(3) .
C11 C6 C7 C8 53.7(4) .
C6 C7 C8 C9 -55.3(4) .
C7 C8 C9 C10 56.8(4) .
C8 C9 C10 C11 -56.2(4) .
O1 C6 C11 C10 67.8(3) .
O2 C6 C11 C10 -176.0(3) .
C7 C6 C11 C10 -54.3(4) .
C9 C10 C11 C6 55.6(4) .
